data_1010283
loop_
_publ_author_name
'Zachariasen, W H'

_publ_section_title
;
Ueber die Kristallstruktur von Mo Si~2~ und W Si~2~
;
_journal_coden_ASTM ZPCLAH
_journal_name_full
;
Zeitschrift fuer Physikalische Chemie (Leipzig)
;
_journal_page_first 39
_journal_page_last 48
_journal_volume 128
_journal_year 1927
_chemical_formula_structural 'W Si2'
_chemical_formula_sum 'Si2 W'
_chemical_name_systematic 'Tungsten silicide (1/2)'
_space_group_IT_number 139
_symmetry_cell_setting tetragonal
_symmetry_Int_Tables_number 139
_symmetry_space_group_name_Hall '-I 4 2'
_symmetry_space_group_name_H-M 'I 4/m m m'
_cell_angle_alpha 90
_cell_angle_beta 90
_cell_angle_gamma 90
_cell_formula_units_Z 2
_cell_length_a 3.212(5)
_cell_length_b 3.212(5)
_cell_length_c 7.880(5)
_cell_volume 81.3
_exptl_crystal_density_meas 9.35(10)
_cod_database_code 1010283

loop_
_symmetry_equiv_pos_as_xyz
x,y,z
-x,-y,z
-x,y,z
x,-y,z
-y,x,z
y,-x,z
y,x,z
-y,-x,z
-x,-y,-z
x,y,-z
x,-y,-z
-x,y,-z
y,-x,-z
-y,x,-z
-y,-x,-z
y,x,-z
1/2+x,1/2+y,1/2+z
1/2-x,1/2-y,1/2+z
1/2-x,1/2+y,1/2+z
1/2+x,1/2-y,1/2+z
1/2-y,1/2+x,1/2+z
1/2+y,1/2-x,1/2+z
1/2+y,1/2+x,1/2+z
1/2-y,1/2-x,1/2+z
1/2-x,1/2-y,1/2-z
1/2+x,1/2+y,1/2-z
1/2+x,1/2-y,1/2-z
1/2-x,1/2+y,1/2-z
1/2+y,1/2-x,1/2-z
1/2-y,1/2+x,1/2-z
1/2-y,1/2-x,1/2-z
1/2+y,1/2+x,1/2-z

loop_
_atom_site_label
_atom_site_type_symbol
_atom_site_symmetry_multiplicity
_atom_site_Wyckoff_symbol
_atom_site_fract_x
_atom_site_fract_y
_atom_site_fract_z
_atom_site_occupancy
_atom_site_attached_hydrogens
_atom_site_calc_flag
W1 W0 2 a 0. 0. 0. 1. 0 d
Si1 Si0 4 e 0. 0. 0.333(15) 1. 0 d

loop_
_atom_type_symbol
_atom_type_oxidation_number
W0 0.000
Si0 0.000
